data_4130525
loop_
_publ_author_name
'Cheng, Chuyang'
'Cheng, Tao'
'Xiao, Hai'
'Krzyaniak, Matthew D.'
'Wang, Yuping'
'McGonigal, Paul R.'
'Frasconi, Marco'
'Barnes, Jonathan C.'
'Fahrenbach, Albert C.'
'Wasielewski, Michael R.'
'Goddard, 3rd, William A'
'Stoddart, J. Fraser'

_publ_section_title
;
 Influence of Constitution and Charge on Radical Pairing Interactions in
 Tris-radical Tricationic Complexes.
;
_journal_issue 26
_journal_name_full 'Journal of the American Chemical Society'
_journal_page_first 8288
_journal_page_last 8300
_journal_paper_doi 10.1021/jacs.6b04343
_journal_volume 138
_journal_year 2016
_chemical_formula_moiety '5(F6 P), C36 H32 N4, C28 H34 N4, 4(C2 H3 N)'
_chemical_formula_sum 'C72 H78 F30 N12 P5'
_chemical_formula_weight 1836.34
_space_group_crystal_system triclinic
_space_group_IT_number 2
_space_group_name_Hall '-P 1'
_space_group_name_H-M_alt 'P -1'
_atom_sites_solution_hydrogens geom
_atom_sites_solution_primary iterative
_audit_creation_date 2013-10-28
_audit_creation_method
;
Olex2 1.2
(compiled 2013.09.17 svn.r2790 for OlexSys, GUI svn.r4601)
;
_cell_angle_alpha 87.542(5)
_cell_angle_beta 74.700(6)
_cell_angle_gamma 83.934(6)
_cell_formula_units_Z 2
_cell_length_a 13.9238(14)
_cell_length_b 18.0258(17)
_cell_length_c 19.2008(18)
_cell_measurement_reflns_used 9929
_cell_measurement_temperature 100(2)
_cell_measurement_theta_max 65.138
_cell_measurement_theta_min 4.776
_cell_volume 4621.8(8)
_computing_cell_refinement 'SAINT V7.23A (Bruker, 2005)'
_computing_data_collection 'APEX2 V2.1-4 (Bruker, 2007)'
_computing_data_reduction 'Bruker SAINT'
_computing_molecular_graphics
;
O. V. Dolomanov, L. J. Bourhis, R. J. Gildea, J. A. K. Howard and H. Puschmann,
OLEX2: a complete structure solution, refinement and analysis program.
J. Appl. Cryst. (2009). 42, 339-341.
;
_computing_publication_material
;
O. V. Dolomanov, L. J. Bourhis, R. J. Gildea, J. A. K. Howard and H. Puschmann,
OLEX2: a complete structure solution, refinement and analysis program.
J. Appl. Cryst. (2009). 42, 339-341.
;
_computing_structure_refinement
;
SHELX, G.M. Sheldrick, Acta Cryst.
(2008). A64, 112-122
;
_computing_structure_solution
'L.J. Bourhis, O.V. Dolomanov, R.J. Gildea, J.A.K. Howard, H. Puschmann, in preparation (2013)'
_diffrn_ambient_temperature 99.99
_diffrn_detector_area_resol_mean 8
_diffrn_measured_fraction_theta_full 0.882
_diffrn_measured_fraction_theta_max 0.970
_diffrn_measurement_device_type 'Bruker Kappa APEX CCD area detector'
_diffrn_measurement_method '\w and \f scans'
_diffrn_radiation_monochromator 'MX optics'
_diffrn_radiation_type CuK\a
_diffrn_radiation_wavelength 1.54178
_diffrn_reflns_av_R_equivalents 0.0624
_diffrn_reflns_av_unetI/netI 0.0910
_diffrn_reflns_Laue_measured_fraction_full 0.882
_diffrn_reflns_Laue_measured_fraction_max 0.970
_diffrn_reflns_limit_h_max 16
_diffrn_reflns_limit_h_min -16
_diffrn_reflns_limit_k_max 20
_diffrn_reflns_limit_k_min -20
_diffrn_reflns_limit_l_max 16
_diffrn_reflns_limit_l_min -22
_diffrn_reflns_number 31230
_diffrn_reflns_point_group_measured_fraction_full 0.882
_diffrn_reflns_point_group_measured_fraction_max 0.970
_diffrn_reflns_theta_full 67.679
_diffrn_reflns_theta_max 63.68
_diffrn_reflns_theta_min 2.39
_diffrn_source microsource
_exptl_absorpt_coefficient_mu 1.858
_exptl_absorpt_correction_T_max 0.7526
_exptl_absorpt_correction_T_min 0.5858
_exptl_absorpt_correction_type multi-scan
_exptl_absorpt_process_details
;
SADABS-2012/1 (Bruker,2012) was used for absorption correction.
wR2(int) was 0.1116 before and 0.0653 after correction.
The Ratio of minimum to maximum transmission is 0.7784.
The \l/2 correction factor is 0.0015.
;
_exptl_crystal_colour purple
_exptl_crystal_density_diffrn 1.320
_exptl_crystal_description needle
_exptl_crystal_F_000 1878
_exptl_crystal_size_max 0.819
_exptl_crystal_size_mid 0.168
_exptl_crystal_size_min 0.02
_refine_diff_density_max 1.544
_refine_diff_density_min -0.982
_refine_diff_density_rms 0.147
_refine_ls_extinction_method none
_refine_ls_goodness_of_fit_ref 1.700
_refine_ls_hydrogen_treatment constr
_refine_ls_matrix_type full
_refine_ls_number_parameters 1187
_refine_ls_number_reflns 14749
_refine_ls_number_restraints 625
_refine_ls_restrained_S_all 1.698
_refine_ls_R_factor_all 0.2417
_refine_ls_R_factor_gt 0.1656
_refine_ls_shift/su_max 0.010
_refine_ls_shift/su_mean 0.001
_refine_ls_structure_factor_coef Fsqd
_refine_ls_weighting_details 'w=1/[\s^2^(Fo^2^)+(0.2000P)^2^] where P=(Fo^2^+2Fc^2^)/3'
_refine_ls_weighting_scheme calc
_refine_ls_wR_factor_gt 0.4604
_refine_ls_wR_factor_ref 0.5072
_reflns_Friedel_coverage 0.000
_reflns_number_gt 7078
_reflns_number_total 14749
_reflns_threshold_expression 'I > 2\s(I)'
_cod_data_source_file ja6b04343_si_005.cif
_cod_data_source_block n3046a
_cod_database_code 4130525
_shelxl_version_number 2013-4
_shelx_space_group_comment
;
The symmetry employed for this shelxl refinement is uniquely defined
by the following loop, which should always be used as a source of
symmetry information in preference to the above space-group names.
They are only intended as comments.
;
_shelx_estimated_absorpt_t_max 0.964
_shelx_estimated_absorpt_t_min 0.311
_olex2_refinement_description
;
1. Fixed Uiso
 At 1.2 times of:
  All C(H) groups, All C(H,H) groups
 At 1.5 times of:
  All C(H,H,H) groups
2. Restrained distances
 P2-F11A \\sim P2-F11 \\sim P2-F12A \\sim P2-F12 \\sim P2-F8A \\sim P2-F8 \\sim
P2-F9A \\sim P2-F9 \\sim P2-F7
 \\sim P2-F7A \\sim P2-F10A \\sim P2-F10
 with sigma of 0.01
 F25-F27 \\sim F29-F28 \\sim F30-F26 \\sim F8-F7 \\sim F11-F9 \\sim F10-F12
\\sim F25A-F26A \\sim F27A-
 F29A \\sim F28A-F30A \\sim F9A-F11A \\sim F10A-F12A \\sim F7A-F8A
 with sigma of 0.01
 F25-F28 \\sim F27-F30 \\sim F29-F26 \\sim F8-F9 \\sim F10-F11 \\sim F7-F12
\\sim F25A-F27A \\sim F28A-
 F26A \\sim F29A-F30A \\sim F9A-F12A \\sim F11A-F8A \\sim F10A-F7A \\sim
F28-F26 \\sim F27-F29 \\sim F30-
 F25 \\sim F28-F30 \\sim F25-F29 \\sim F26-F27 \\sim F16-F17 \\sim F14-F15
\\sim F13-F18
 with sigma of 0.01
 P5-F27 \\sim P5-F29 \\sim P5-F30 \\sim P5A-F30A \\sim P5-F25 \\sim P5A-F29A
\\sim P5A-F25A \\sim P5A-F28A
 \\sim P5A-F27A \\sim P5A-F26A \\sim P5-F26 \\sim P5-F28
 with sigma of 0.01
3. Rigid bond restraints
 F25A, F26A, F27A, F30A, F28A, F29A, F25, F26, F27, F28, F29, F30
 with sigma for 1-2 distances of 0.01 and sigma for 1-3 distances of 0.01
 P5A, P5
 with sigma for 1-2 distances of 0.01 and sigma for 1-3 distances of 0.01
 F10A, F7A, F10, F12, F9, F11A, F7, F12A, F8, F9A, F11, F8A
 with sigma for 1-2 distances of 0.01 and sigma for 1-3 distances of 0.01
 P5A, P5, P6, P4, P1, P3, P2
 with sigma for 1-2 distances of 0.01 and sigma for 1-3 distances of 0.01
 F25A, F26A, F27A, F28A, F29A, F30A, F25, F26, F27, F28, F29, F30, F1, F2, F3,
 F4, F5, F6, F31, F32, F33, F34, F35, F36, F7, F8, F9, F10, F11, F12, F10A,
 F12A, F9A, F7A, F8A, F11A
 with sigma for 1-2 distances of 0.01 and sigma for 1-3 distances of 0.01
4. Uiso/Uaniso restraints and constraints
F25A \\sim F26A \\sim F27A \\sim F30A \\sim F28A \\sim F29A \\sim F25 \\sim F26
\\sim F27 \\sim F28 \\sim F29 \\sim F30: within 1.7A with sigma of 0.01 and
sigma for terminal atoms of 0.02
P5A \\sim P5: within 1.7A with sigma of 0.01 and sigma for terminal atoms of
0.02
F10A \\sim F7A \\sim F10 \\sim F12 \\sim F9 \\sim F11A \\sim F7 \\sim F12A
\\sim F8 \\sim F9A \\sim F11 \\sim F8A: within 1.7A with sigma of 0.01 and
sigma for terminal atoms of 0.02
P5A \\sim P5 \\sim P6 \\sim P4 \\sim P1 \\sim P3 \\sim P2: within 1.7A with
sigma of 0.01 and sigma for terminal atoms of 0.02
F25A \\sim F26A \\sim F27A \\sim F28A \\sim F29A \\sim F30A \\sim F25 \\sim F26
\\sim F27 \\sim F28 \\sim F29 \\sim F30 \\sim F1 \\sim F2 \\sim F3 \\sim F4
\\sim F5 \\sim F6 \\sim F31 \\sim F32 \\sim F33 \\sim F34 \\sim F35 \\sim F36
\\sim F7 \\sim F8 \\sim F9 \\sim F10 \\sim F11 \\sim F12 \\sim F10A \\sim F12A
\\sim F9A \\sim F7A \\sim F8A \\sim F11A: within 1.7A with sigma of 0.01 and
sigma for terminal atoms of 0.02
Uanis(P5) = Uanis(P5A)
Uanis(F29) = Uanis(F25) = Uanis(F30) = Uanis(F28) = Uanis(F26) = Uanis(F27) =
Uanis(F26A) = Uanis(F25A) = Uanis(F28A) = Uanis(F30A) = Uanis(F29A) =
Uanis(F27A)
5. Rigid body (RIGU) restrains
 C43, C42, C64, C63, C37, C38, C39, C40, C41, C58, C59, C60, C61, C62
 with sigma for 1-2 distances of 0.01 and sigma for 1-3 distances of 0.01
6. Others
 1*[Sof(P5)+Sof(F25)+Sof(F26)+Sof(F27)+Sof(F28)+Sof(F29)+Sof(F30)]+1*[Sof(P1)+
 Sof(F1)+Sof(F2)+Sof(F3)+Sof(F4)+Sof(F5)+Sof(F6)]+1*[Sof(P6)+Sof(F31)+Sof(F32)+
 Sof(F33)+Sof(F34)+Sof(F35)+Sof(F36)]+1*[Sof(P5A)+Sof(F25A)+Sof(F26A)+Sof(F27A)+
 Sof(F28A)+Sof(F29A)+Sof(F30A)]=2.5 with esd of 0.001
 Sof(P5)=Sof(F25)=Sof(F26)=Sof(F27)=Sof(F28)=Sof(F29)=Sof(F30)=FVAR(1)
 Sof(F7A)=Sof(F8A)=Sof(F9A)=Sof(F10A)=Sof(F11A)=Sof(F12A)=1-FVAR(2)
 Sof(F7)=Sof(F8)=Sof(F9)=Sof(F10)=Sof(F11)=Sof(F12)=FVAR(2)
 Sof(P1)=Sof(F1)=Sof(F2)=Sof(F3)=Sof(F4)=Sof(F5)=Sof(F6)=FVAR(3)
 Sof(P6)=Sof(F31)=Sof(F32)=Sof(F33)=Sof(F34)=Sof(F35)=Sof(F36)=FVAR(4)
 Sof(P5A)=Sof(F25A)=Sof(F26A)=Sof(F27A)=Sof(F28A)=Sof(F29A)=Sof(F30A)=FVAR(5)
 Fixed Sof: P3(0.5) F13(0.5) F14(0.5) F15(0.5) F16(0.5) F17(0.5) F18(0.5)
7.a Secondary CH2 refined with riding coordinates:
 C1(H1A,H1B), C8(H8A,H8B), C19(H19A,H19B), C26(H26A,H26B), C44(H44A,H44B),
 C45(H45A,H45B), C56(H56A,H56B), C57(H57A,H57B)
7.b Me refined with riding coordinates:
 C63(H63A,H63B,H63C), C64(H64A,H64B,H64C), C66(H66A,H66B,H66C), C68(H68A,H68B,
 H68C), C70(H70A,H70B,H70C), C72(H72A,H72B,H72C)
7.c Aromatic/amide H refined with riding coordinates:
 C3(H3), C4(H4), C6(H6), C7(H7), C9(H9), C10(H10), C12(H12), C13(H13),
 C15(H15), C16(H16), C17(H17), C18(H18), C21(H21), C22(H22), C24(H24), C25(H25),
  C27(H27), C28(H28), C30(H30), C31(H31), C33(H33), C34(H34), C35(H35),
 C36(H36), C37(H37), C39(H39), C41(H41), C46(H46), C47(H47), C49(H49), C50(H50),
  C52(H52), C53(H53), C54(H54), C55(H55), C58(H58), C60(H60), C62(H62)
7.d Idealised Me refined as rotating group:
 C42(H42A,H42B,H42C), C43(H43A,H43B,H43C)
;
_smtbx_masks_special_details
;
The solvent masking procedure as implemented in Olex2 was used to remove the
electronic contribution of solvent molecules from the refinement.  As the exact
solvent content is not known, only the atoms used in the refinement model are
reported in the formula here.


Total solvent accessible volume / cell = 488.2 Ang^3^ [10.6%]
Total electron count / cell = 34.8
;

loop_
_space_group_symop_operation_xyz
'x, y, z'
'-x, -y, -z'

loop_
_atom_site_label
_atom_site_type_symbol
_atom_site_fract_x
_atom_site_fract_y
_atom_site_fract_z
_atom_site_U_iso_or_equiv
_atom_site_adp_type
_atom_site_occupancy
_atom_site_site_symmetry_order
_atom_site_calc_flag
_atom_site_refinement_flags_posn
_atom_site_refinement_flags_adp
_atom_site_refinement_flags_occupancy
_atom_site_disorder_assembly
_atom_site_disorder_group
P1 P -0.3197(4) 0.8124(2) 0.3542(3) 0.115(2) Uani 0.896(6) 1 d . . P . .
F1 F -0.3207(9) 0.7474(5) 0.2995(7) 0.139(4) Uani 0.896(6) 1 d . . P . .
F2 F -0.3158(12) 0.8774(5) 0.4071(9) 0.175(6) Uani 0.896(6) 1 d . . P . .
F3 F -0.3941(16) 0.8620(7) 0.3185(13) 0.274(13) Uani 0.896(6) 1 d . . P . .
F4 F -0.4031(8) 0.7748(7) 0.4142(8) 0.171(6) Uani 0.896(6) 1 d . . P . .
F5 F -0.2355(9) 0.7657(6) 0.3851(5) 0.123(3) Uani 0.896(6) 1 d . . P . .
F6 F -0.2231(13) 0.8417(8) 0.2909(7) 0.185(7) Uani 0.896(6) 1 d . . P . .
P2 P 0.0224(3) 0.77998(12) 0.02748(13) 0.0739(11) Uani 1 1 d D . . . .
F7 F 0.0913(7) 0.8005(5) 0.0744(5) 0.087(3) Uani 0.708(9) 1 d D U P A 1
F8 F -0.0545(8) 0.7595(7) -0.0150(5) 0.131(4) Uani 0.708(9) 1 d D U P A 1
F9 F 0.1092(7) 0.7535(14) -0.0396(7) 0.109(5) Uani 0.708(9) 1 d D U P A 1
F10 F 0.0304(13) 0.8595(5) -0.0095(6) 0.139(5) Uani 0.708(9) 1 d D U P A 1
F11 F -0.0608(10) 0.8166(7) 0.0926(7) 0.130(6) Uani 0.708(9) 1 d D U P A 1
F12 F -0.0039(10) 0.7091(5) 0.0762(6) 0.109(4) Uani 0.708(9) 1 d D U P A 1
P3 P 0.3312(6) 0.7895(7) 0.2127(6) 0.125(4) Uani 0.5 1 d . . P . .
F13 F 0.3328(13) 0.7271(9) 0.1594(8) 0.117(6) Uani 0.5 1 d D . P . .
F14 F 0.3211(15) 0.8540(10) 0.2648(10) 0.148(8) Uani 0.5 1 d D . P . .
F15 F 0.2321(17) 0.8329(12) 0.1903(10) 0.150(8) Uani 0.5 1 d D . P . .
F16 F 0.2621(9) 0.7468(8) 0.2751(8) 0.091(5) Uani 0.5 1 d D . P . .
F17 F 0.4215(11) 0.7620(15) 0.2333(11) 0.148(8) Uani 0.5 1 d D . P . .
F18 F 0.3999(18) 0.8328(14) 0.1555(14) 0.226(19) Uani 0.5 1 d D . P . .
P4 P -0.3287(3) 0.20639(19) 0.2898(3) 0.1154(16) Uani 1 1 d . . . . .
F19 F -0.3214(7) 0.1416(5) 0.2328(8) 0.166(5) Uani 1 1 d . . . . .
F20 F -0.3285(7) 0.2699(4) 0.3439(6) 0.125(3) Uani 1 1 d . . . . .
F21 F -0.4232(8) 0.2490(6) 0.2659(9) 0.168(5) Uani 1 1 d . . . . .
F22 F -0.3998(9) 0.1638(7) 0.3532(10) 0.203(7) Uani 1 1 d . . . . .
F23 F -0.2299(8) 0.1639(6) 0.3129(9) 0.178(6) Uani 1 1 d . . . . .
F24 F -0.2567(6) 0.2523(4) 0.2238(6) 0.127(3) Uani 1 1 d . . . . .
P5 P 0.0552(16) 0.2120(8) 0.4540(7) 0.0571(14) Uani 0.142(5) 1 d D U P B 1
F25 F -0.042(2) 0.171(2) 0.4651(19) 0.1301(18) Uani 0.142(5) 1 d D U P B 1
F26 F 0.006(3) 0.2655(17) 0.5187(14) 0.1301(18) Uani 0.142(5) 1 d D U P B 1
F27 F 0.155(2) 0.250(2) 0.4421(18) 0.1301(18) Uani 0.142(5) 1 d D U P B 1
F28 F 0.014(3) 0.2701(15) 0.4028(17) 0.1301(18) Uani 0.142(5) 1 d D U P B 1
F29 F 0.091(3) 0.1546(15) 0.5075(17) 0.1301(18) Uani 0.142(5) 1 d D U P B 1
F30 F 0.106(3) 0.1623(19) 0.3867(15) 0.1301(18) Uani 0.142(5) 1 d D U P B 1
P6 P 0.3241(3) 0.18604(16) 0.1392(3) 0.0792(15) Uani 0.780(5) 1 d . . P . .
F31 F 0.3232(10) 0.1199(5) 0.0859(9) 0.143(6) Uani 0.780(5) 1 d . . P . .
F32 F 0.3173(7) 0.2514(5) 0.1957(7) 0.107(3) Uani 0.780(5) 1 d . . P . .
F33 F 0.2341(6) 0.2285(4) 0.1156(5) 0.081(2) Uani 0.780(5) 1 d . . P . .
F34 F 0.2372(13) 0.1537(8) 0.2041(6) 0.171(7) Uani 0.780(5) 1 d . . P . .
F35 F 0.4071(13) 0.1431(6) 0.1674(13) 0.225(11) Uani 0.780(5) 1 d . . P . .
F36 F 0.3961(7) 0.2305(6) 0.0772(7) 0.115(4) Uani 0.780(5) 1 d . . P . .
N1 N 0.2723(4) 0.4644(3) 0.0378(3) 0.0271(13) Uani 1 1 d . . . . .
N2 N -0.2550(4) 0.4841(3) 0.1337(3) 0.0247(12) Uani 1 1 d . . . . .
N3 N -0.2690(4) 0.5294(4) 0.4621(3) 0.0296(14) Uani 1 1 d . . . . .
N4 N 0.2555(4) 0.5116(3) 0.3673(3) 0.0287(13) Uani 1 1 d . . . . .
C1 C 0.3649(5) 0.5078(4) 0.3339(4) 0.0310(16) Uani 1 1 d . . . . .
H1A H 0.3999 0.4661 0.3556 0.037 Uiso 1 1 calc R U . . .
H1B H 0.3909 0.5548 0.3421 0.037 Uiso 1 1 calc R U . . .
C2 C 0.3831(4) 0.4958(4) 0.2534(4) 0.0284(16) Uani 1 1 d . . . . .
C3 C 0.3831(5) 0.5575(4) 0.2064(4) 0.0273(15) Uani 1 1 d . . . . .
H3 H 0.3798 0.6064 0.2240 0.033 Uiso 1 1 calc R U . . .
C4 C 0.3879(5) 0.5471(4) 0.1336(4) 0.0296(16) Uani 1 1 d . . . . .
H4 H 0.3890 0.5888 0.1015 0.036 Uiso 1 1 calc R U . . .
C5 C 0.3909(5) 0.4754(4) 0.1084(4) 0.0326(17) Uani 1 1 d . . . . .
C6 C 0.3945(5) 0.4152(4) 0.1545(4) 0.0294(15) Uani 1 1 d . . . . .
H6 H 0.3992 0.3662 0.1369 0.035 Uiso 1 1 calc R U . . .
C7 C 0.3915(5) 0.4251(4) 0.2266(4) 0.0353(17) Uani 1 1 d . . . . .
H7 H 0.3953 0.3829 0.2575 0.042 Uiso 1 1 calc R U . . .
C8 C 0.3791(5) 0.4642(5) 0.0335(4) 0.0328(17) Uani 1 1 d . . . . .
H8A H 0.4076 0.5047 0.0006 0.039 Uiso 1 1 calc R U . . .
H8B H 0.4154 0.4161 0.0143 0.039 Uiso 1 1 calc R U . . .
C9 C 0.2165(5) 0.5331(4) 0.0437(3) 0.0235(14) Uani 1 1 d . . . . .
H9 H 0.2491 0.5776 0.0355 0.028 Uiso 1 1 calc R U . . .
C10 C 0.1142(5) 0.5369(3) 0.0614(3) 0.0198(13) Uani 1 1 d . . . . .
H10 H 0.0764 0.5843 0.0652 0.024 Uiso 1 1 calc R U . . .
C11 C 0.0629(5) 0.4701(4) 0.0744(3) 0.0229(14) Uani 1 1 d . . . . .
C12 C 0.1251(5) 0.4028(4) 0.0672(4) 0.0283(15) Uani 1 1 d . . . . .
H12 H 0.0960 0.3568 0.0740 0.034 Uiso 1 1 calc R U . . .
C13 C 0.2237(5) 0.4022(4) 0.0510(4) 0.0320(16) Uani 1 1 d . . . . .
H13 H 0.2625 0.3553 0.0486 0.038 Uiso 1 1 calc R U . . .
C14 C -0.0456(5) 0.4765(3) 0.0943(3) 0.0220(14) Uani 1 1 d . . . . .
C15 C -0.1047(5) 0.5451(3) 0.1015(3) 0.0201(13) Uani 1 1 d . . . . .
H15 H -0.0732 0.5901 0.0928 0.024 Uiso 1 1 calc R U . . .
C16 C -0.2074(5) 0.5484(4) 0.1209(3) 0.0237(14) Uani 1 1 d . . . . .
H16 H -0.2459 0.5955 0.1256 0.028 Uiso 1 1 calc R U . . .
C17 C -0.1991(5) 0.4169(4) 0.1254(4) 0.0275(15) Uani 1 1 d . . . . .
H17 H -0.2323 0.3726 0.1332 0.033 Uiso 1 1 calc R U . . .
C18 C -0.0982(5) 0.4110(4) 0.1063(4) 0.0299(16) Uani 1 1 d . . . . .
H18 H -0.0616 0.3631 0.1009 0.036 Uiso 1 1 calc R U . . .
C19 C -0.3643(5) 0.4920(5) 0.1679(4) 0.0326(17) Uani 1 1 d . . . . .
H19A H -0.3939 0.4467 0.1594 0.039 Uiso 1 1 calc R U . . .
H19B H -0.3966 0.5354 0.1465 0.039 Uiso 1 1 calc R U . . .
C20 C -0.3818(4) 0.5026(4) 0.2475(3) 0.0251(15) Uani 1 1 d . . . . .
C21 C -0.3876(5) 0.5729(4) 0.2729(4) 0.0356(17) Uani 1 1 d . . . . .
H21 H -0.3889 0.6149 0.2414 0.043 Uiso 1 1 calc R U . . .
C22 C -0.3917(5) 0.5832(5) 0.3454(4) 0.0334(17) Uani 1 1 d . . . . .
H22 H -0.3957 0.6321 0.3631 0.040 Uiso 1 1 calc R U . . .
C23 C -0.3899(5) 0.5217(4) 0.3919(3) 0.0274(15) Uani 1 1 d . . . . .
C24 C -0.3878(5) 0.4503(4) 0.3661(4) 0.0283(15) Uani 1 1 d . . . . .
H24 H -0.3891 0.4081 0.3977 0.034 Uiso 1 1 calc R U . . .
C25 C -0.3838(4) 0.4410(4) 0.2939(3) 0.0268(15) Uani 1 1 d . . . . .
H25 H -0.3824 0.3925 0.2761 0.032 Uiso 1 1 calc R U . . .
C26 C -0.3789(5) 0.5330(4) 0.4668(4) 0.0304(16) Uani 1 1 d . . . . .
H26A H -0.4127 0.5820 0.4852 0.037 Uiso 1 1 calc R U . . .
H26B H -0.4098 0.4935 0.5001 0.037 Uiso 1 1 calc R U . . .
C27 C -0.2252(5) 0.5939(4) 0.4512(4) 0.0302(16) Uani 1 1 d . . . . .
H27 H -0.2650 0.6404 0.4546 0.036 Uiso 1 1 calc R U . . .
C28 C -0.1215(5) 0.5916(4) 0.4350(4) 0.0292(15) Uani 1 1 d . . . . .
H28 H -0.0910 0.6370 0.4298 0.035 Uiso 1 1 calc R U . . .
C29 C -0.0603(5) 0.5228(4) 0.4261(3) 0.0230(14) Uani 1 1 d . . . . .
C30 C -0.1141(5) 0.4584(4) 0.4394(3) 0.0277(15) Uani 1 1 d . . . . .
H30 H -0.0776 0.4105 0.4364 0.033 Uiso 1 1 calc R U . . .
C31 C -0.2133(5) 0.4628(4) 0.4560(3) 0.0280(15) Uani 1 1 d . . . . .
H31 H -0.2458 0.4182 0.4637 0.034 Uiso 1 1 calc R U . . .
C32 C 0.0448(5) 0.5208(4) 0.4071(3) 0.0261(15) Uani 1 1 d . . . . .
C33 C 0.0991(5) 0.5837(4) 0.3960(4) 0.0329(17) Uani 1 1 d . . . . .
H33 H 0.0633 0.6318 0.4031 0.039 Uiso 1 1 calc R U . . .
C34 C 0.2016(5) 0.5785(4) 0.3754(4) 0.0324(16) Uani 1 1 d . . . . .
H34 H 0.2349 0.6227 0.3668 0.039 Uiso 1 1 calc R U . . .
C35 C 0.2072(5) 0.4501(4) 0.3788(3) 0.0278(15) Uani 1 1 d . . . . .
H35 H 0.2460 0.4031 0.3725 0.033 Uiso 1 1 calc R U . . .
C36 C 0.1073(5) 0.4508(4) 0.3987(3) 0.0251(14) Uani 1 1 d . . . . .
H36 H 0.0775 0.4051 0.4074 0.030 Uiso 1 1 calc R U . . .
N5 N 0.0167(8) 0.8627(5) 0.3311(5) 0.069(3) Uani 1 1 d . . . . .
N6 N 0.0176(7) 0.6858(4) 0.2334(4) 0.058(2) Uani 1 1 d . . . . .
N7 N -0.0058(7) 0.2975(4) 0.2632(4) 0.054(2) Uani 1 1 d . . . . .
N8 N -0.0050(8) 0.1219(5) 0.1654(5) 0.067(3) Uani 1 1 d . . . . .
C37 C 0.0978(14) 0.8926(8) 0.3134(11) 0.123(6) Uani 1 1 d . U . . .
H37 H 0.1596 0.8659 0.2897 0.147 Uiso 1 1 calc R U . . .
C38 C 0.0896(18) 0.9724(11) 0.3321(11) 0.126(6) Uani 1 1 d . U . . .
C39 C 0.0102(19) 1.0121(9) 0.3588(10) 0.120(5) Uani 1 1 d . U . . .
H39 H 0.0084 1.0639 0.3669 0.144 Uiso 1 1 calc R U . . .
C40 C -0.0722(17) 0.9758(7) 0.3749(10) 0.123(5) Uani 1 1 d . U . . .
C41 C -0.0693(14) 0.8998(7) 0.3619(9) 0.099(5) Uani 1 1 d . U . . .
H41 H -0.1289 0.8754 0.3752 0.119 Uiso 1 1 calc R U . . .
C42 C 0.187(2) 1.0062(11) 0.3087(17) 0.210(12) Uani 1 1 d . U . . .
H42A H 0.2310 0.9791 0.2671 0.316 Uiso 1 1 calc R U . . .
H42B H 0.2195 1.0028 0.3485 0.316 Uiso 1 1 calc R U . . .
H42C H 0.1752 1.0587 0.2951 0.316 Uiso 1 1 calc R U . . .
C43 C -0.172(3) 1.0235(12) 0.393(3) 0.30(2) Uani 1 1 d . U . . .
H43A H -0.1608 1.0764 0.3894 0.448 Uiso 1 1 calc R U . . .
H43B H -0.2096 1.0119 0.4428 0.448 Uiso 1 1 calc R U . . .
H43C H -0.2110 1.0128 0.3597 0.448 Uiso 1 1 calc R U . . .
C44 C 0.0160(8) 0.7815(5) 0.3193(5) 0.057(3) Uani 1 1 d . . . . .
H44A H -0.0453 0.7636 0.3516 0.068 Uiso 1 1 calc R U . . .
H44B H 0.0744 0.7536 0.3320 0.068 Uiso 1 1 calc R U . . .
C45 C 0.0196(9) 0.7658(5) 0.2401(5) 0.061(3) Uani 1 1 d . . . . .
H45A H -0.0386 0.7933 0.2269 0.074 Uiso 1 1 calc R U . . .
H45B H 0.0815 0.7825 0.2074 0.074 Uiso 1 1 calc R U . . .
C46 C 0.1006(7) 0.6376(6) 0.2216(4) 0.049(2) Uani 1 1 d . . . . .
H46 H 0.1643 0.6563 0.2105 0.059 Uiso 1 1 calc R U . . .
C47 C 0.0953(6) 0.5661(5) 0.2251(4) 0.042(2) Uani 1 1 d . . . . .
H47 H 0.1562 0.5345 0.2133 0.051 Uiso 1 1 calc R U . . .
C48 C 0.0038(6) 0.5315(5) 0.2456(4) 0.042(2) Uani 1 1 d . . . . .
C49 C -0.0833(7) 0.5824(4) 0.2562(4) 0.042(2) Uani 1 1 d . . . . .
H49 H -0.1468 0.5636 0.2663 0.050 Uiso 1 1 calc R U . . .
C50 C -0.0784(8) 0.6583(5) 0.2523(4) 0.052(2) Uani 1 1 d . . . . .
H50 H -0.1377 0.6917 0.2619 0.062 Uiso 1 1 calc R U . . .
C51 C 0.0017(5) 0.4527(4) 0.2526(4) 0.0323(17) Uani 1 1 d . . . . .
C52 C 0.0893(6) 0.4013(5) 0.2422(4) 0.043(2) Uani 1 1 d . . . . .
H52 H 0.1534 0.4193 0.2315 0.051 Uiso 1 1 calc R U . . .
C53 C 0.0815(8) 0.3275(5) 0.2474(5) 0.053(2) Uani 1 1 d . . . . .
H53 H 0.1414 0.2948 0.2395 0.063 Uiso 1 1 calc R U . . .
C54 C -0.0928(8) 0.3450(5) 0.2780(4) 0.049(2) Uani 1 1 d . . . . .
H54 H -0.1553 0.3245 0.2917 0.059 Uiso 1 1 calc R U . . .
C55 C -0.0914(6) 0.4205(6) 0.2736(4) 0.048(2) Uani 1 1 d . . . . .
H55 H -0.1525 0.4518 0.2846 0.057 Uiso 1 1 calc R U . . .
C56 C -0.0076(11) 0.2156(5) 0.2557(6) 0.075(3) Uani 1 1 d . . . . .
H56A H -0.0674 0.1980 0.2903 0.089 Uiso 1 1 calc R U . . .
H56B H 0.0528 0.1881 0.2658 0.089 Uiso 1 1 calc R U . . .
C57 C -0.0104(9) 0.2022(5) 0.1786(5) 0.064(3) Uani 1 1 d . . . . .
H57A H -0.0730 0.2275 0.1701 0.076 Uiso 1 1 calc R U . . .
H57B H 0.0466 0.2238 0.1445 0.076 Uiso 1 1 calc R U . . .
C58 C 0.0803(13) 0.0832(7) 0.1373(9) 0.103(5) Uani 1 1 d . U . . .
H58 H 0.1399 0.1073 0.1216 0.124 Uiso 1 1 calc R U . . .
C59 C 0.0831(15) 0.0052(7) 0.1304(10) 0.113(5) Uani 1 1 d . U . . .
C60 C 0.0034(14) -0.0250(7) 0.1374(9) 0.102(4) Uani 1 1 d . U . . .
H60 H 0.0066 -0.0752 0.1232 0.123 Uiso 1 1 calc R U . . .
C61 C -0.0838(14) 0.0123(7) 0.1640(9) 0.101(4) Uani 1 1 d . U . . .
C62 C -0.0934(11) 0.0918(7) 0.1801(8) 0.093(4) Uani 1 1 d . U . . .
H62 H -0.1560 0.1198 0.1991 0.112 Uiso 1 1 calc R U . . .
C63 C 0.179(2) -0.0399(14) 0.111(3) 0.34(3) Uani 1 1 d . U . . .
H63A H 0.1718 -0.0860 0.0881 0.515 Uiso 1 1 calc R U . . .
H63B H 0.2027 -0.0522 0.1539 0.515 Uiso 1 1 calc R U . . .
H63C H 0.2281 -0.0117 0.0763 0.515 Uiso 1 1 calc R U . . .
C64 C -0.1896(18) -0.0159(12) 0.192(2) 0.241(17) Uani 1 1 d . U . . .
H64A H -0.1870 -0.0675 0.1767 0.361 Uiso 1 1 calc R U . . .
H64B H -0.2376 0.0159 0.1719 0.361 Uiso 1 1 calc R U . . .
H64C H -0.2105 -0.0140 0.2448 0.361 Uiso 1 1 calc R U . . .
N9 N 0.3877(6) 0.6498(4) -0.0407(5) 0.062(2) Uani 1 1 d . . . . .
C65 C 0.3654(9) 0.7131(6) -0.0437(8) 0.086(4) Uani 1 1 d . . . . .
C66 C 0.3488(13) 0.7907(8) -0.052(2) 0.31(3) Uani 1 1 d . . . . .
H66A H 0.2986 0.8110 -0.0094 0.466 Uiso 1 1 calc R U . . .
H66B H 0.3247 0.8022 -0.0951 0.466 Uiso 1 1 calc R U . . .
H66C H 0.4115 0.8131 -0.0571 0.466 Uiso 1 1 calc R U . . .
N10 N 0.3902(9) 0.3204(5) 0.4058(5) 0.086(3) Uani 1 1 d . . . . .
C67 C 0.3666(10) 0.2656(7) 0.3991(7) 0.081(3) Uani 1 1 d . . . . .
C68 C 0.331(3) 0.1962(11) 0.3937(18) 0.226(15) Uani 1 1 d . . . . .
H68A H 0.3679 0.1735 0.3475 0.339 Uiso 1 1 calc R U . . .
H68B H 0.2599 0.2035 0.3963 0.339 Uiso 1 1 calc R U . . .
H68C H 0.3422 0.1633 0.4335 0.339 Uiso 1 1 calc R U . . .
N11 N -0.3886(8) 0.6833(6) 0.0987(6) 0.085(3) Uani 1 1 d . . . . .
C69 C -0.3573(10) 0.7386(8) 0.0976(7) 0.084(4) Uani 1 1 d . . . . .
C70 C -0.313(2) 0.8052(10) 0.0975(18) 0.223(16) Uani 1 1 d . . . . .
H70A H -0.3081 0.8316 0.0512 0.335 Uiso 1 1 calc R U . . .
H70B H -0.2453 0.7934 0.1043 0.335 Uiso 1 1 calc R U . . .
H70C H -0.3533 0.8369 0.1368 0.335 Uiso 1 1 calc R U . . .
N12 N -0.3823(7) 0.3475(5) 0.5411(5) 0.064(2) Uani 1 1 d . . . . .
C71 C -0.3636(11) 0.2887(11) 0.5400(10) 0.116(6) Uani 1 1 d . . . . .
C72 C -0.332(2) 0.2092(9) 0.519(2) 0.32(3) Uani 1 1 d . . . . .
H72A H -0.3729 0.1941 0.4885 0.476 Uiso 1 1 calc R U . . .
H72B H -0.3422 0.1775 0.5627 0.476 Uiso 1 1 calc R U . . .
H72C H -0.2616 0.2039 0.4925 0.476 Uiso 1 1 calc R U . . .
F7A F 0.0964(18) 0.7239(13) 0.0585(13) 0.112(6) Uani 0.292(9) 1 d D U P A 2
F8A F -0.040(2) 0.8393(13) -0.0081(17) 0.141(7) Uani 0.292(9) 1 d D U P A 2
F9A F -0.021(2) 0.7039(11) 0.0227(15) 0.118(6) Uani 0.292(9) 1 d D U P A 2
F10A F 0.085(2) 0.757(3) -0.0507(6) 0.095(7) Uani 0.292(9) 1 d D U P A 2
F11A F 0.0936(17) 0.8419(10) 0.0316(15) 0.109(6) Uani 0.292(9) 1 d D U P A 2
F12A F -0.055(2) 0.7928(15) 0.1031(10) 0.102(7) Uani 0.292(9) 1 d D U P A 2
P5A P -0.0168(4) 0.21423(15) 0.47185(15) 0.0571(14) Uani 0.682(7) 1 d D U P C 2
F25A F -0.0882(10) 0.1974(7) 0.4264(6) 0.1301(18) Uani 0.682(7) 1 d D U P C 2
F26A F 0.0651(7) 0.2296(7) 0.5120(6) 0.1301(18) Uani 0.682(7) 1 d D U P C 2
F27A F 0.0023(12) 0.2898(5) 0.4301(6) 0.1301(18) Uani 0.682(7) 1 d D U P C 2
F28A F -0.0988(7) 0.2405(7) 0.5420(4) 0.1301(18) Uani 0.682(7) 1 d D U P C 2
F29A F -0.0097(11) 0.1342(4) 0.5075(5) 0.1301(18) Uani 0.682(7) 1 d D U P C 2
F30A F 0.0662(8) 0.1842(6) 0.4040(4) 0.1301(18) Uani 0.682(7) 1 d D U P C 2

loop_
_atom_site_aniso_label
_atom_site_aniso_U_11
_atom_site_aniso_U_22
_atom_site_aniso_U_33
_atom_site_aniso_U_23
_atom_site_aniso_U_13
_atom_site_aniso_U_12
P1 0.124(4) 0.057(2) 0.190(5) 0.019(3) -0.081(4) -0.028(2)
F1 0.147(9) 0.086(6) 0.201(12) -0.021(7) -0.056(9) -0.050(6)
F2 0.229(15) 0.069(6) 0.266(17) -0.001(8) -0.143(14) 0.009(7)
F3 0.35(2) 0.098(8) 0.48(3) -0.074(13) -0.33(2) 0.099(11)
F4 0.105(8) 0.145(10) 0.222(14) -0.098(10) 0.054(9) -0.038(7)
F5 0.143(9) 0.119(7) 0.092(6) 0.007(5) -0.016(6) 0.008(6)
F6 0.268(17) 0.197(13) 0.147(10) 0.076(9) -0.109(11) -0.170(13)
P2 0.161(3) 0.0290(11) 0.0480(16) 0.0006(10) -0.0504(19) -0.0230(14)
F7 0.125(8) 0.082(6) 0.066(6) -0.002(5) -0.045(5) -0.009(5)
F8 0.224(12) 0.137(9) 0.074(6) 0.007(6) -0.084(7) -0.096(8)
F9 0.107(9) 0.118(9) 0.119(8) -0.058(8) -0.050(8) -0.018(8)
F10 0.240(14) 0.090(7) 0.120(8) 0.060(6) -0.089(9) -0.080(8)
F11 0.160(11) 0.092(10) 0.154(12) -0.050(10) -0.052(10) -0.039(8)
F12 0.153(9) 0.081(6) 0.104(7) 0.042(6) -0.045(7) -0.053(6)
P3 0.065(5) 0.173(9) 0.123(7) -0.091(7) 0.024(5) -0.038(5)
F13 0.120(13) 0.126(13) 0.077(10) -0.027(9) 0.033(9) -0.030(10)
F14 0.169(19) 0.091(11) 0.146(17) -0.033(11) 0.039(15) -0.032(12)
F15 0.19(2) 0.117(14) 0.114(14) -0.041(12) 0.011(14) 0.004(14)
F16 0.061(8) 0.114(10) 0.093(9) -0.065(8) 0.009(7) -0.031(7)
F17 0.118(16) 0.21(2) 0.117(15) -0.055(16) -0.012(13) -0.029(15)
F18 0.146(19) 0.29(4) 0.21(3) -0.20(3) 0.082(19) -0.11(2)
P4 0.094(3) 0.0532(17) 0.188(5) -0.025(2) -0.012(3) -0.0123(17)
F19 0.104(7) 0.099(6) 0.295(16) -0.080(9) -0.038(8) -0.013(5)
F20 0.132(7) 0.078(5) 0.161(8) -0.036(5) -0.029(6) -0.006(5)
F21 0.107(7) 0.122(8) 0.272(16) -0.024(9) -0.051(9) 0.020(6)
F22 0.137(10) 0.141(9) 0.308(18) 0.098(11) -0.020(11) -0.052(8)
F23 0.122(8) 0.098(6) 0.326(18) -0.025(9) -0.091(10) 0.031(6)
F24 0.092(6) 0.070(4) 0.215(10) -0.016(5) -0.020(6) -0.044(4)
P5 0.145(4) 0.0278(13) 0.0109(15) 0.0043(11) -0.033(2) -0.036(2)
F25 0.219(4) 0.113(3) 0.092(3) 0.021(2) -0.085(3) -0.062(3)
F26 0.219(4) 0.113(3) 0.092(3) 0.021(2) -0.085(3) -0.062(3)
F27 0.219(4) 0.113(3) 0.092(3) 0.021(2) -0.085(3) -0.062(3)
F28 0.219(4) 0.113(3) 0.092(3) 0.021(2) -0.085(3) -0.062(3)
F29 0.219(4) 0.113(3) 0.092(3) 0.021(2) -0.085(3) -0.062(3)
F30 0.219(4) 0.113(3) 0.092(3) 0.021(2) -0.085(3) -0.062(3)
P6 0.081(3) 0.0282(14) 0.148(4) 0.0200(18) -0.063(3) -0.0187(15)
F31 0.164(11) 0.054(5) 0.253(16) -0.055(7) -0.126(11) 0.006(6)
F32 0.080(6) 0.084(6) 0.159(10) -0.011(6) -0.024(6) -0.034(5)
F33 0.052(4) 0.075(5) 0.108(6) 0.011(4) -0.017(4) 0.015(4)
F34 0.286(18) 0.176(11) 0.117(8) 0.079(8) -0.116(10) -0.194(13)
F35 0.249(17) 0.058(6) 0.47(3) -0.009(10) -0.29(2) 0.012(8)
F36 0.067(6) 0.099(7) 0.160(10) -0.011(7) 0.008(6) -0.022(5)
N1 0.016(3) 0.047(3) 0.016(3) -0.005(2) -0.002(2) 0.003(2)
N2 0.015(3) 0.047(3) 0.015(3) -0.004(2) -0.006(2) -0.014(2)
N3 0.013(3) 0.062(4) 0.018(3) -0.006(3) -0.005(2) -0.017(3)
N4 0.014(3) 0.053(4) 0.017(3) -0.007(2) -0.001(2) -0.002(3)
C1 0.007(3) 0.061(4) 0.025(4) -0.001(3) -0.004(3) -0.009(3)
C2 0.005(3) 0.056(4) 0.025(4) 0.000(3) -0.004(3) -0.009(3)
C3 0.016(3) 0.038(4) 0.029(4) -0.006(3) -0.007(3) -0.001(3)
C4 0.010(3) 0.053(4) 0.026(4) 0.001(3) -0.007(3) 0.001(3)
C5 0.012(3) 0.059(5) 0.026(4) -0.008(3) -0.004(3) 0.003(3)
C6 0.024(4) 0.036(4) 0.029(4) -0.006(3) -0.006(3) -0.004(3)
C7 0.025(4) 0.057(5) 0.028(4) 0.005(3) -0.012(3) -0.008(3)
C8 0.017(4) 0.062(5) 0.021(4) 0.000(3) -0.005(3) -0.011(3)
C9 0.018(3) 0.039(3) 0.016(3) -0.001(3) -0.005(3) -0.011(3)
C10 0.017(3) 0.030(3) 0.014(3) 0.000(2) -0.006(3) -0.009(3)
C11 0.023(4) 0.034(3) 0.016(3) -0.002(3) -0.007(3) -0.017(3)
C12 0.019(4) 0.032(3) 0.032(4) -0.010(3) -0.001(3) 0.001(3)
C13 0.028(4) 0.039(4) 0.028(4) -0.012(3) -0.002(3) -0.006(3)
C14 0.021(4) 0.030(3) 0.015(3) -0.011(2) -0.001(3) -0.006(3)
C15 0.018(3) 0.033(3) 0.013(3) 0.002(2) -0.008(3) -0.010(3)
C16 0.019(3) 0.040(4) 0.015(3) 0.001(3) -0.009(3) -0.006(3)
C17 0.013(3) 0.034(3) 0.035(4) -0.010(3) -0.003(3) -0.007(3)
C18 0.026(4) 0.028(3) 0.035(4) -0.009(3) -0.003(3) -0.012(3)
C19 0.012(3) 0.064(5) 0.022(4) -0.013(3) -0.004(3) -0.002(3)
C20 0.003(3) 0.052(4) 0.021(4) -0.010(3) -0.004(3) -0.003(3)
C21 0.023(4) 0.054(4) 0.030(4) -0.002(3) -0.006(3) -0.007(3)
C22 0.020(4) 0.066(5) 0.015(4) -0.008(3) -0.004(3) -0.007(3)
C23 0.010(3) 0.054(4) 0.016(3) -0.005(3) 0.002(3) -0.007(3)
C24 0.009(3) 0.054(4) 0.025(4) -0.002(3) -0.005(3) -0.012(3)
C25 0.010(3) 0.053(4) 0.020(4) -0.003(3) -0.006(3) -0.011(3)
C26 0.006(3) 0.061(4) 0.024(4) -0.009(3) -0.003(3) -0.002(3)
C27 0.018(4) 0.039(4) 0.032(4) -0.012(3) -0.001(3) -0.002(3)
C28 0.026(4) 0.035(3) 0.029(4) -0.008(3) -0.006(3) -0.013(3)
C29 0.019(3) 0.037(3) 0.011(3) -0.014(3) 0.000(3) 0.001(3)
C30 0.027(4) 0.046(4) 0.015(3) 0.003(3) -0.010(3) -0.015(3)
C31 0.022(4) 0.042(4) 0.021(4) 0.006(3) -0.008(3) -0.007(3)
C32 0.016(3) 0.050(4) 0.018(3) 0.002(3) -0.010(3) -0.016(3)
C33 0.021(4) 0.036(4) 0.039(4) -0.015(3) -0.004(3) 0.004(3)
C34 0.025(4) 0.043(4) 0.030(4) -0.003(3) -0.004(3) -0.013(3)
C35 0.020(4) 0.046(4) 0.020(4) -0.007(3) -0.011(3) 0.001(3)
C36 0.024(4) 0.038(3) 0.014(3) -0.004(3) -0.004(3) -0.009(3)
N5 0.106(8) 0.064(5) 0.050(5) 0.023(4) -0.042(5) -0.023(6)
N6 0.111(8) 0.054(4) 0.026(4) 0.013(3) -0.035(4) -0.048(5)
N7 0.078(6) 0.070(5) 0.026(4) 0.012(3) -0.028(4) -0.033(5)
N8 0.107(8) 0.056(5) 0.060(5) 0.006(4) -0.051(6) -0.036(5)
C37 0.140(14) 0.079(8) 0.181(16) 0.050(9) -0.084(12) -0.069(9)
C38 0.184(16) 0.099(10) 0.118(13) 0.039(9) -0.062(12) -0.065(9)
C39 0.220(16) 0.061(8) 0.102(11) 0.014(7) -0.074(12) -0.046(9)
C40 0.188(15) 0.048(6) 0.134(13) -0.015(7) -0.043(11) -0.008(8)
C41 0.150(14) 0.050(6) 0.120(12) -0.016(6) -0.068(11) -0.018(7)
C42 0.22(2) 0.096(12) 0.32(3) 0.055(17) -0.06(2) -0.089(14)
C43 0.26(2) 0.071(11) 0.56(7) -0.09(2) -0.10(3) 0.010(14)
C44 0.085(7) 0.036(4) 0.066(6) 0.010(4) -0.042(6) -0.024(4)
C45 0.091(8) 0.065(6) 0.035(5) 0.015(4) -0.024(5) -0.023(5)
C46 0.039(5) 0.084(7) 0.029(4) 0.012(4) -0.015(4) -0.019(5)
C47 0.047(5) 0.057(5) 0.031(4) 0.018(4) -0.017(4) -0.033(4)
C48 0.031(4) 0.076(5) 0.028(4) 0.012(4) -0.025(4) -0.010(4)
C49 0.054(5) 0.050(4) 0.032(4) 0.017(3) -0.024(4) -0.027(4)
C50 0.070(6) 0.070(6) 0.020(4) -0.001(4) -0.020(4) -0.009(5)
C51 0.036(4) 0.039(4) 0.028(4) 0.018(3) -0.014(3) -0.025(3)
C52 0.038(5) 0.075(6) 0.025(4) 0.007(4) -0.021(4) -0.020(4)
C53 0.068(6) 0.056(5) 0.051(5) 0.011(4) -0.042(5) -0.019(5)
C54 0.063(6) 0.057(5) 0.035(5) 0.015(4) -0.015(4) -0.037(5)
C55 0.039(5) 0.096(7) 0.018(4) 0.006(4) -0.015(4) -0.034(5)
C56 0.126(10) 0.051(5) 0.063(7) 0.011(5) -0.043(7) -0.038(6)
C57 0.097(8) 0.058(5) 0.042(5) 0.016(4) -0.024(5) -0.032(5)
C58 0.113(11) 0.057(6) 0.137(13) -0.044(7) -0.014(10) -0.029(7)
C59 0.159(13) 0.051(6) 0.147(13) -0.039(7) -0.055(10) -0.034(7)
C60 0.159(12) 0.051(6) 0.115(11) -0.002(7) -0.060(10) -0.029(7)
C61 0.145(12) 0.048(6) 0.126(11) 0.005(6) -0.048(10) -0.051(7)
C62 0.100(10) 0.062(6) 0.125(11) 0.040(6) -0.034(8) -0.046(6)
C63 0.178(19) 0.137(17) 0.73(9) -0.23(3) -0.12(2) -0.008(14)
C64 0.146(16) 0.121(15) 0.44(5) 0.03(2) -0.02(2) -0.097(14)
N9 0.043(5) 0.055(5) 0.079(6) 0.000(4) 0.003(4) -0.016(4)
C65 0.057(7) 0.048(6) 0.142(12) 0.012(6) -0.005(7) -0.018(5)
C66 0.079(12) 0.049(8) 0.76(8) 0.08(2) -0.04(3) -0.004(7)
N10 0.115(9) 0.054(5) 0.075(7) -0.007(5) -0.012(6) 0.024(5)
C67 0.098(10) 0.057(7) 0.076(8) -0.005(6) -0.009(7) 0.013(6)
C68 0.32(4) 0.068(11) 0.31(4) -0.031(17) -0.12(3) 0.009(16)
N11 0.082(7) 0.084(7) 0.074(7) 0.029(6) -0.003(5) 0.007(6)
C69 0.078(8) 0.075(8) 0.090(9) 0.015(7) -0.020(7) 0.029(7)
C70 0.31(4) 0.062(10) 0.36(4) -0.038(16) -0.20(3) -0.020(15)
N12 0.062(6) 0.049(5) 0.074(6) -0.010(4) 0.003(4) -0.021(4)
C71 0.076(10) 0.125(14) 0.136(14) -0.039(11) 0.016(9) -0.068(10)
C72 0.23(3) 0.053(9) 0.70(8) 0.06(2) -0.16(4) -0.077(14)
F7A 0.134(13) 0.085(11) 0.116(12) 0.046(10) -0.050(11) 0.018(11)
F8A 0.232(17) 0.113(13) 0.108(12) 0.068(11) -0.093(13) -0.061(13)
F9A 0.182(14) 0.091(11) 0.099(13) 0.012(11) -0.044(12) -0.084(11)
F10A 0.131(16) 0.089(13) 0.104(13) -0.005(11) -0.096(12) -0.016(14)
F11A 0.192(14) 0.059(10) 0.102(12) -0.014(9) -0.060(12) -0.072(10)
F12A 0.174(13) 0.087(13) 0.061(10) 0.039(10) -0.049(10) -0.049(12)
P5A 0.145(4) 0.0278(13) 0.0109(15) 0.0043(11) -0.033(2) -0.036(2)
F25A 0.219(4) 0.113(3) 0.092(3) 0.021(2) -0.085(3) -0.062(3)
F26A 0.219(4) 0.113(3) 0.092(3) 0.021(2) -0.085(3) -0.062(3)
F27A 0.219(4) 0.113(3) 0.092(3) 0.021(2) -0.085(3) -0.062(3)
F28A 0.219(4) 0.113(3) 0.092(3) 0.021(2) -0.085(3) -0.062(3)
F29A 0.219(4) 0.113(3) 0.092(3) 0.021(2) -0.085(3) -0.062(3)
F30A 0.219(4) 0.113(3) 0.092(3) 0.021(2) -0.085(3) -0.062(3)

loop_
_atom_type_symbol
_atom_type_description
_atom_type_scat_dispersion_real
_atom_type_scat_dispersion_imag
_atom_type_scat_source
C C 0.0181 0.0091 'International Tables Vol C Tables 4.2.6.8 and 6.1.1.4'
H H 0.0000 0.0000 'International Tables Vol C Tables 4.2.6.8 and 6.1.1.4'
F F 0.0727 0.0534 'International Tables Vol C Tables 4.2.6.8 and 6.1.1.4'
N N 0.0311 0.0180 'International Tables Vol C Tables 4.2.6.8 and 6.1.1.4'
P P 0.2955 0.4335 'International Tables Vol C Tables 4.2.6.8 and 6.1.1.4'

loop_
_geom_angle_atom_site_label_1
_geom_angle_atom_site_label_2
_geom_angle_atom_site_label_3
_geom_angle
F1 P1 F6 87.0(7)
F2 P1 F1 178.5(9)
F2 P1 F6 91.5(8)
F3 P1 F1 87.8(7)
F3 P1 F2 92.5(7)
F3 P1 F4 96.2(12)
F3 P1 F5 174.4(12)
F3 P1 F6 89.9(12)
F4 P1 F1 89.2(6)
F4 P1 F2 92.3(8)
F4 P1 F5 89.4(8)
F4 P1 F6 172.8(8)
F5 P1 F1 92.6(6)
F5 P1 F2 87.0(6)
F5 P1 F6 84.6(7)
F7 P2 F8 175.7(6)
F7 P2 F9 96.0(7)
F7 P2 F10 89.1(6)
F7 P2 F11 81.4(8)
F7 P2 F12 90.3(4)
F9 P2 F8 88.2(4)
F9 P2 F10 85.0(11)
F9 P2 F11 172.9(10)
F10 P2 F8 92.2(7)
F10 P2 F11 88.3(5)
F11 P2 F8 94.6(8)
F12 P2 F8 87.6(6)
F12 P2 F9 106.8(11)
F12 P2 F10 168.2(8)
F12 P2 F11 79.9(7)
F7A P2 F11A 86.3(14)
F8A P2 F7A 173.7(15)
F8A P2 F9A 105.6(17)
F8A P2 F10A 87.9(17)
F8A P2 F11A 88.8(5)
F8A P2 F12A 90.5(18)
F9A P2 F7A 78.8(17)
F9A P2 F10A 81(2)
F9A P2 F11A 163.8(15)
F9A P2 F12A 88.9(6)
F10A P2 F7A 88.4(6)
F10A P2 F11A 93(2)
F10A P2 F12A 169(2)
F12A P2 F7A 94.1(17)
F12A P2 F11A 98.6(16)
F13 P3 F15 88.8(11)
F13 P3 F16 90.7(8)
F14 P3 F13 175.3(13)
F14 P3 F15 86.5(9)
F14 P3 F16 88.6(9)
F16 P3 F15 90.7(10)
F17 P3 F13 97.8(13)
F17 P3 F14 86.9(12)
F17 P3 F15 172.0(14)
F17 P3 F16 93.8(13)
F17 P3 F18 84.5(16)
F18 P3 F13 92.2(8)
F18 P3 F14 88.7(10)
F18 P3 F15 90.7(18)
F18 P3 F16 176.9(11)
F19 P4 F21 90.1(7)
F19 P4 F23 90.0(6)
F19 P4 F24 87.7(6)
F20 P4 F19 176.4(6)
F20 P4 F21 92.5(6)
F20 P4 F22 89.6(8)
F20 P4 F23 87.3(6)
F20 P4 F24 89.9(5)
F21 P4 F23 178.7(8)
F21 P4 F24 87.3(7)
F22 P4 F19 92.9(8)
F22 P4 F21 91.5(7)
F22 P4 F23 89.8(8)
F22 P4 F24 178.7(7)
F24 P4 F23 91.4(7)
F25 P5 F28 88.8(6)
F26 P5 F25 92.7(12)
F26 P5 F27 89.1(6)
F26 P5 F28 88.9(6)
F26 P5 F30 176.9(11)
F27 P5 F25 177.8(11)
F27 P5 F28 92.5(12)
F27 P5 F30 89.2(6)
F29 P5 F25 89.3(6)
F29 P5 F26 89.3(6)
F29 P5 F27 89.5(6)
F29 P5 F28 177.3(11)
F29 P5 F30 93.2(12)
F30 P5 F25 89.1(6)
F30 P5 F28 88.7(6)
F31 P6 F32 176.1(7)
F31 P6 F34 92.7(7)
F32 P6 F34 83.6(6)
F33 P6 F31 88.7(5)
F33 P6 F32 89.3(5)
F33 P6 F34 83.9(7)
F33 P6 F36 87.9(6)
F35 P6 F31 92.3(7)
F35 P6 F32 89.5(7)
F35 P6 F33 176.0(11)
F35 P6 F34 92.2(11)
F35 P6 F36 95.9(10)
F36 P6 F31 92.6(8)
F36 P6 F32 90.7(6)
F36 P6 F34 170.1(8)
C9 N1 C8 116.9(6)
C13 N1 C8 123.1(6)
C13 N1 C9 118.6(6)
C16 N2 C19 117.3(6)
C17 N2 C16 119.2(5)
C17 N2 C19 122.6(6)
C27 N3 C26 118.2(6)
C31 N3 C26 119.9(6)
C31 N3 C27 120.8(6)
C34 N4 C1 119.1(6)
C35 N4 C1 121.4(6)
C35 N4 C34 118.7(6)
N4 C1 H1A 110.1
N4 C1 H1B 110.1
N4 C1 C2 108.2(5)
H1A C1 H1B 108.4
C2 C1 H1A 110.1
C2 C1 H1B 110.1
C3 C2 C1 119.8(7)
C7 C2 C1 120.8(6)
C7 C2 C3 119.2(6)
C2 C3 H3 119.9
C2 C3 C4 120.1(7)
C4 C3 H3 119.9
C3 C4 H4 120.1
C5 C4 C3 119.8(7)
C5 C4 H4 120.1
C4 C5 C8 120.2(7)
C6 C5 C4 119.4(6)
C6 C5 C8 120.0(7)
C5 C6 H6 119.5
C5 C6 C7 121.0(7)
C7 C6 H6 119.5
C2 C7 C6 120.3(7)
C2 C7 H7 119.8
C6 C7 H7 119.8
N1 C8 C5 108.8(5)
N1 C8 H8A 109.9
N1 C8 H8B 109.9
C5 C8 H8A 109.9
C5 C8 H8B 109.9
H8A C8 H8B 108.3
N1 C9 H9 120.0
C10 C9 N1 120.0(6)
C10 C9 H9 120.0
C9 C10 H10 119.5
C9 C10 C11 121.1(6)
C11 C10 H10 119.5
C10 C11 C14 119.4(6)
C12 C11 C10 115.3(6)
C12 C11 C14 125.3(6)
C11 C12 H12 119.4
C13 C12 C11 121.2(6)
C13 C12 H12 119.4
N1 C13 H13 118.1
C12 C13 N1 123.9(7)
C12 C13 H13 118.1
C15 C14 C11 123.2(6)
C15 C14 C18 116.4(6)
C18 C14 C11 120.4(6)
C14 C15 H15 119.5
C16 C15 C14 121.1(6)
C16 C15 H15 119.5
N2 C16 H16 119.6
C15 C16 N2 120.7(6)
C15 C16 H16 119.6
N2 C17 H17 119.0
C18 C17 N2 122.1(6)
C18 C17 H17 119.0
C14 C18 H18 119.7
C17 C18 C14 120.5(6)
C17 C18 H18 119.7
N2 C19 H19A 109.9
N2 C19 H19B 109.9
N2 C19 C20 109.1(5)
H19A C19 H19B 108.3
C20 C19 H19A 109.9
C20 C19 H19B 109.9
C21 C20 C19 119.2(7)
C21 C20 C25 120.4(6)
C25 C20 C19 120.2(6)
C20 C21 H21 120.0
C20 C21 C22 119.9(7)
C22 C21 H21 120.0
C21 C22 H22 119.9
C23 C22 C21 120.2(7)
C23 C22 H22 119.9
C22 C23 C26 119.2(7)
C24 C23 C22 119.5(6)
C24 C23 C26 121.0(6)
C23 C24 H24 120.2
C25 C24 C23 119.6(7)
C25 C24 H24 120.2
C20 C25 C24 120.3(7)
C20 C25 H25 119.8
C24 C25 H25 119.8
N3 C26 C23 107.8(5)
N3 C26 H26A 110.1
N3 C26 H26B 110.1
C23 C26 H26A 110.1
C23 C26 H26B 110.1
H26A C26 H26B 108.5
N3 C27 H27 120.2
N3 C27 C28 119.6(6)
C28 C27 H27 120.2
C27 C28 H28 119.4
C27 C28 C29 121.3(6)
C29 C28 H28 119.4
C28 C29 C30 114.4(6)
C32 C29 C28 121.1(6)
C32 C29 C30 124.4(6)
C29 C30 H30 118.8
C31 C30 C29 122.5(7)
C31 C30 H30 118.8
N3 C31 H31 119.4
C30 C31 N3 121.3(6)
C30 C31 H31 119.4
C29 C32 C36 121.2(6)
C33 C32 C29 125.2(7)
C33 C32 C36 113.5(6)
C32 C33 H33 118.6
C34 C33 C32 122.7(7)
C34 C33 H33 118.6
N4 C34 C33 120.7(7)
N4 C34 H34 119.6
C33 C34 H34 119.6
N4 C35 H35 118.0
N4 C35 C36 123.9(6)
C36 C35 H35 118.0
C32 C36 H36 119.8
C35 C36 C32 120.3(6)
C35 C36 H36 119.8
C37 N5 C41 122.6(13)
C37 N5 C44 120.3(13)
C41 N5 C44 117.1(10)
C46 N6 C45 122.7(9)
C46 N6 C50 119.8(7)
C50 N6 C45 116.7(9)
C53 N7 C54 118.2(8)
C53 N7 C56 120.2(10)
C54 N7 C56 121.2(8)
C58 N8 C57 121.3(10)
C58 N8 C62 122.3(11)
C62 N8 C57 116.3(11)
N5 C37 H37 122.4
N5 C37 C38 115.1(19)
C38 C37 H37 122.4
C37 C38 C42 113(2)
C39 C38 C37 125.8(19)
C39 C38 C42 121(2)
C38 C39 H39 122.7
C38 C39 C40 114.7(16)
C40 C39 H39 122.7
C39 C40 C41 122.5(19)
C39 C40 C43 116.8(16)
C41 C40 C43 119.5(19)
N5 C41 C40 119.1(16)
N5 C41 H41 120.4
C40 C41 H41 120.4
C38 C42 H42A 109.5
C38 C42 H42B 109.5
C38 C42 H42C 109.5
H42A C42 H42B 109.5
H42A C42 H42C 109.5
H42B C42 H42C 109.5
C40 C43 H43A 109.5
C40 C43 H43B 109.5
C40 C43 H43C 109.5
H43A C43 H43B 109.5
H43A C43 H43C 109.5
H43B C43 H43C 109.5
N5 C44 H44A 109.3
N5 C44 H44B 109.3
N5 C44 C45 111.6(7)
H44A C44 H44B 108.0
C45 C44 H44A 109.3
C45 C44 H44B 109.3
N6 C45 C44 108.2(7)
N6 C45 H45A 110.1
N6 C45 H45B 110.1
C44 C45 H45A 110.1
C44 C45 H45B 110.1
H45A C45 H45B 108.4
N6 C46 H46 119.4
C47 C46 N6 121.2(8)
C47 C46 H46 119.4
C46 C47 H47 117.8
C46 C47 C48 124.4(9)
C48 C47 H47 117.8
C49 C48 C47 114.1(8)
C49 C48 C51 123.5(7)
C51 C48 C47 122.4(7)
C48 C49 H49 119.1
C50 C49 C48 121.8(8)
C50 C49 H49 119.1
N6 C50 H50 120.7
C49 C50 N6 118.5(9)
C49 C50 H50 120.7
C48 C51 C52 123.7(6)
C48 C51 C55 120.6(7)
C52 C51 C55 115.7(7)
C51 C52 H52 119.9
C53 C52 C51 120.3(8)
C53 C52 H52 119.9
N7 C53 C52 123.7(9)
N7 C53 H53 118.2
C52 C53 H53 118.2
N7 C54 H54 119.1
C55 C54 N7 121.7(8)
C55 C54 H54 119.1
C51 C55 H55 119.9
C54 C55 C51 120.3(9)
C54 C55 H55 119.9
N7 C56 H56A 110.2
N7 C56 H56B 110.2
N7 C56 C57 107.5(7)
H56A C56 H56B 108.5
C57 C56 H56A 110.2
C57 C56 H56B 110.2
N8 C57 C56 110.8(7)
N8 C57 H57A 109.5
N8 C57 H57B 109.5
C56 C57 H57A 109.5
C56 C57 H57B 109.5
H57A C57 H57B 108.1
N8 C58 H58 120.3
N8 C58 C59 119.5(14)
C59 C58 H58 120.3
C58 C59 C63 119.7(16)
C60 C59 C58 120.3(17)
C60 C59 C63 119.9(14)
C59 C60 H60 119.7
C59 C60 C61 120.7(14)
C61 C60 H60 119.7
C60 C61 C62 121.8(13)
C60 C61 C64 130.1(14)
C62 C61 C64 107.7(17)
N8 C62 C61 114.0(14)
N8 C62 H62 123.0
C61 C62 H62 123.0
C59 C63 H63A 109.5
C59 C63 H63B 109.5
C59 C63 H63C 109.5
H63A C63 H63B 109.5
H63A C63 H63C 109.5
H63B C63 H63C 109.5
C61 C64 H64A 109.5
C61 C64 H64B 109.5
C61 C64 H64C 109.5
H64A C64 H64B 109.5
H64A C64 H64C 109.5
H64B C64 H64C 109.5
N9 C65 C66 173.9(16)
C65 C66 H66A 109.5
C65 C66 H66B 109.5
C65 C66 H66C 109.5
H66A C66 H66B 109.5
H66A C66 H66C 109.5
H66B C66 H66C 109.5
N10 C67 C68 177(2)
C67 C68 H68A 109.5
C67 C68 H68B 109.5
C67 C68 H68C 109.5
H68A C68 H68B 109.5
H68A C68 H68C 109.5
H68B C68 H68C 109.5
N11 C69 C70 176.2(16)
C69 C70 H70A 109.5
C69 C70 H70B 109.5
C69 C70 H70C 109.5
H70A C70 H70B 109.5
H70A C70 H70C 109.5
H70B C70 H70C 109.5
N12 C71 C72 166(3)
C71 C72 H72A 109.5
C71 C72 H72B 109.5
C71 C72 H72C 109.5
H72A C72 H72B 109.5
H72A C72 H72C 109.5
H72B C72 H72C 109.5
F25A P5A F26A 174.5(7)
F25A P5A F27A 90.5(4)
F25A P5A F28A 97.7(7)
F25A P5A F29A 96.3(6)
F25A P5A F30A 83.2(8)
F27A P5A F26A 88.1(6)
F27A P5A F28A 101.5(8)
F27A P5A F29A 167.1(9)
F27A P5A F30A 81.3(8)
F28A P5A F26A 87.8(4)
F28A P5A F29A 88.5(6)
F29A P5A F26A 84.1(7)
F30A P5A F26A 91.3(7)
F30A P5A F28A 177.1(6)
F30A P5A F29A 88.6(5)

loop_
_geom_bond_atom_site_label_1
_geom_bond_atom_site_label_2
_geom_bond_distance
P1 F1 1.611(11)
P1 F2 1.597(13)
P1 F3 1.572(12)
P1 F4 1.590(13)
P1 F5 1.596(11)
P1 F6 1.672(14)
P2 F7 1.557(6)
P2 F8 1.586(6)
P2 F9 1.567(6)
P2 F10 1.574(6)
P2 F11 1.576(6)
P2 F12 1.567(6)
P2 F7A 1.579(7)
P2 F8A 1.559(7)
P2 F9A 1.568(7)
P2 F10A 1.572(7)
P2 F11A 1.587(7)
P2 F12A 1.574(7)
P3 F13 1.548(16)
P3 F14 1.537(18)
P3 F15 1.66(2)
P3 F16 1.556(18)
P3 F17 1.45(2)
P3 F18 1.50(2)
P4 F19 1.611(11)
P4 F20 1.581(9)
P4 F21 1.615(12)
P4 F22 1.581(13)
P4 F23 1.658(11)
P4 F24 1.647(10)
P5 F25 1.567(7)
P5 F26 1.566(7)
P5 F27 1.567(7)
P5 F28 1.572(7)
P5 F29 1.561(7)
P5 F30 1.567(7)
P6 F31 1.608(10)
P6 F32 1.614(11)
P6 F33 1.559(8)
P6 F34 1.627(13)
P6 F35 1.527(11)
P6 F36 1.588(11)
N1 C8 1.467(8)
N1 C9 1.383(9)
N1 C13 1.351(9)
N2 C16 1.376(8)
N2 C17 1.360(9)
N2 C19 1.484(8)
N3 C26 1.504(8)
N3 C27 1.352(9)
N3 C31 1.351(9)
N4 C1 1.485(8)
N4 C34 1.344(9)
N4 C35 1.336(9)
C1 H1A 0.9900
C1 H1B 0.9900
C1 C2 1.519(10)
C2 C3 1.401(10)
C2 C7 1.376(11)
C3 H3 0.9500
C3 C4 1.402(10)
C4 H4 0.9500
C4 C5 1.391(10)
C5 C6 1.377(10)
C5 C8 1.513(9)
C6 H6 0.9500
C6 C7 1.393(10)
C7 H7 0.9500
C8 H8A 0.9900
C8 H8B 0.9900
C9 H9 0.9500
C9 C10 1.369(9)
C10 H10 0.9500
C10 C11 1.445(8)
C11 C12 1.405(10)
C11 C14 1.451(9)
C12 H12 0.9500
C12 C13 1.323(10)
C13 H13 0.9500
C14 C15 1.401(9)
C14 C18 1.432(9)
C15 H15 0.9500
C15 C16 1.375(9)
C16 H16 0.9500
C17 H17 0.9500
C17 C18 1.350(9)
C18 H18 0.9500
C19 H19A 0.9900
C19 H19B 0.9900
C19 C20 1.499(9)
C20 C21 1.365(10)
C20 C25 1.390(10)
C21 H21 0.9500
C21 C22 1.397(10)
C22 H22 0.9500
C22 C23 1.396(11)
C23 C24 1.393(10)
C23 C26 1.509(9)
C24 H24 0.9500
C24 C25 1.391(9)
C25 H25 0.9500
C26 H26A 0.9900
C26 H26B 0.9900
C27 H27 0.9500
C27 C28 1.391(10)
C28 H28 0.9500
C28 C29 1.418(10)
C29 C30 1.426(9)
C29 C32 1.408(9)
C30 H30 0.9500
C30 C31 1.328(9)
C31 H31 0.9500
C32 C33 1.407(10)
C32 C36 1.443(10)
C33 H33 0.9500
C33 C34 1.370(10)
C34 H34 0.9500
C35 H35 0.9500
C35 C36 1.341(9)
C36 H36 0.9500
N5 C37 1.261(17)
N5 C41 1.313(19)
N5 C44 1.491(12)
N6 C45 1.457(12)
N6 C46 1.344(13)
N6 C50 1.426(12)
N7 C53 1.339(12)
N7 C54 1.378(13)
N7 C56 1.493(12)
N8 C57 1.471(13)
N8 C58 1.307(17)
N8 C62 1.353(15)
C37 H37 0.9500
C37 C38 1.48(2)
C38 C39 1.25(3)
C38 C42 1.50(3)
C39 H39 0.9500
C39 C40 1.34(3)
C40 C41 1.398(17)
C40 C43 1.52(3)
C41 H41 0.9500
C42 H42A 0.9800
C42 H42B 0.9800
C42 H42C 0.9800
C43 H43A 0.9800
C43 H43B 0.9800
C43 H43C 0.9800
C44 H44A 0.9900
C44 H44B 0.9900
C44 C45 1.546(13)
C45 H45A 0.9900
C45 H45B 0.9900
C46 H46 0.9500
C46 C47 1.298(12)
C47 H47 0.9500
C47 C48 1.431(11)
C48 C49 1.415(12)
C48 C51 1.424(11)
C49 H49 0.9500
C49 C50 1.376(12)
C50 H50 0.9500
C51 C52 1.426(12)
C51 C55 1.430(10)
C52 H52 0.9500
C52 C53 1.344(12)
C53 H53 0.9500
C54 H54 0.9500
C54 C55 1.362(13)
C55 H55 0.9500
C56 H56A 0.9900
C56 H56B 0.9900
C56 C57 1.521(14)
C57 H57A 0.9900
C57 H57B 0.9900
C58 H58 0.9500
C58 C59 1.414(16)
C59 C60 1.26(2)
C59 C63 1.46(3)
C60 H60 0.9500
C60 C61 1.31(2)
C61 C62 1.464(17)
C61 C64 1.56(2)
C62 H62 0.9500
C63 H63A 0.9800
C63 H63B 0.9800
C63 H63C 0.9800
C64 H64A 0.9800
C64 H64B 0.9800
C64 H64C 0.9800
N9 C65 1.153(13)
C65 C66 1.402(17)
C66 H66A 0.9800
C66 H66B 0.9800
C66 H66C 0.9800
N10 C67 1.096(15)
C67 C68 1.41(2)
C68 H68A 0.9800
C68 H68B 0.9800
C68 H68C 0.9800
N11 C69 1.126(17)
C69 C70 1.41(2)
C70 H70A 0.9800
C70 H70B 0.9800
C70 H70C 0.9800
N12 C71 1.064(19)
C71 C72 1.49(3)
C72 H72A 0.9800
C72 H72B 0.9800
C72 H72C 0.9800
P5A F25A 1.546(6)
P5A F26A 1.587(6)
P5A F27A 1.562(6)
P5A F28A 1.572(6)
P5A F29A 1.575(6)
P5A F30A 1.569(6)

loop_
_geom_torsion_atom_site_label_1
_geom_torsion_atom_site_label_2
_geom_torsion_atom_site_label_3
_geom_torsion_atom_site_label_4
_geom_torsion
N1 C9 C10 C11 0.2(9)
N2 C17 C18 C14 0.1(11)
N2 C19 C20 C21 87.4(8)
N2 C19 C20 C25 -87.3(7)
N3 C27 C28 C29 3.2(10)
N4 C1 C2 C3 89.0(7)
N4 C1 C2 C7 -85.6(8)
N4 C35 C36 C32 1.8(10)
C1 N4 C34 C33 170.3(6)
C1 N4 C35 C36 -169.8(6)
C1 C2 C3 C4 -172.4(6)
C1 C2 C7 C6 171.3(6)
C2 C3 C4 C5 1.1(9)
C3 C2 C7 C6 -3.4(10)
C3 C4 C5 C6 -3.5(10)
C3 C4 C5 C8 170.1(6)
C4 C5 C6 C7 2.4(10)
C4 C5 C8 N1 -88.3(8)
C5 C6 C7 C2 1.1(11)
C6 C5 C8 N1 85.2(8)
C7 C2 C3 C4 2.3(9)
C8 N1 C9 C10 -167.8(6)
C8 N1 C13 C12 168.1(6)
C8 C5 C6 C7 -171.2(6)
C9 N1 C8 C5 77.4(7)
C9 N1 C13 C12 2.3(10)
C9 C10 C11 C12 -0.3(9)
C9 C10 C11 C14 178.9(6)
C10 C11 C12 C13 1.3(10)
C10 C11 C14 C15 0.2(9)
C10 C11 C14 C18 179.1(6)
C11 C12 C13 N1 -2.4(11)
C11 C14 C15 C16 -179.5(6)
C11 C14 C18 C17 179.5(6)
C12 C11 C14 C15 179.4(6)
C12 C11 C14 C18 -1.8(10)
C13 N1 C8 C5 -88.6(8)
C13 N1 C9 C10 -1.1(9)
C14 C11 C12 C13 -177.8(6)
C14 C15 C16 N2 -0.1(9)
C15 C14 C18 C17 -1.6(10)
C16 N2 C17 C18 1.4(10)
C16 N2 C19 C20 -78.8(7)
C17 N2 C16 C15 -1.4(9)
C17 N2 C19 C20 90.6(7)
C18 C14 C15 C16 1.6(9)
C19 N2 C16 C15 168.4(5)
C19 N2 C17 C18 -167.8(6)
C19 C20 C21 C22 -172.2(6)
C19 C20 C25 C24 172.1(6)
C20 C21 C22 C23 0.0(10)
C21 C20 C25 C24 -2.5(9)
C21 C22 C23 C24 -2.4(10)
C21 C22 C23 C26 171.0(6)
C22 C23 C24 C25 2.4(9)
C22 C23 C26 N3 -86.6(8)
C23 C24 C25 C20 0.0(9)
C24 C23 C26 N3 86.7(7)
C25 C20 C21 C22 2.5(10)
C26 N3 C27 C28 -169.6(6)
C26 N3 C31 C30 168.3(6)
C26 C23 C24 C25 -170.9(6)
C27 N3 C26 C23 92.0(7)
C27 N3 C31 C30 0.2(9)
C27 C28 C29 C30 -3.7(9)
C27 C28 C29 C32 177.7(6)
C28 C29 C30 C31 2.6(9)
C28 C29 C32 C33 0.7(10)
C28 C29 C32 C36 179.3(6)
C29 C30 C31 N3 -1.0(10)
C29 C32 C33 C34 -177.9(7)
C29 C32 C36 C35 178.2(6)
C30 C29 C32 C33 -177.8(6)
C30 C29 C32 C36 0.9(9)
C31 N3 C26 C23 -76.5(8)
C31 N3 C27 C28 -1.3(10)
C32 C29 C30 C31 -178.8(6)
C32 C33 C34 N4 -2.4(11)
C33 C32 C36 C35 -3.0(9)
C34 N4 C1 C2 -93.3(7)
C34 N4 C35 C36 -0.6(10)
C35 N4 C1 C2 75.8(8)
C35 N4 C34 C33 0.9(10)
C36 C32 C33 C34 3.3(10)
N5 C37 C38 C39 -5(3)
N5 C37 C38 C42 -178.8(17)
N5 C44 C45 N6 -179.4(9)
N6 C46 C47 C48 -4.0(12)
N7 C54 C55 C51 0.5(11)
N7 C56 C57 N8 176.0(9)
N8 C58 C59 C60 14(3)
N8 C58 C59 C63 -170(3)
C37 N5 C41 C40 1(2)
C37 N5 C44 C45 -80.3(13)
C37 C38 C39 C40 4(3)
C38 C39 C40 C41 -1(3)
C38 C39 C40 C43 -168(3)
C39 C40 C41 N5 -2(3)
C41 N5 C37 C38 2(2)
C41 N5 C44 C45 101.4(12)
C42 C38 C39 C40 177.6(19)
C43 C40 C41 N5 165(2)
C44 N5 C37 C38 -176.2(11)
C44 N5 C41 C40 179.2(12)
C45 N6 C46 C47 171.0(7)
C45 N6 C50 C49 -171.3(7)
C46 N6 C45 C44 -84.9(11)
C46 N6 C50 C49 -1.5(10)
C46 C47 C48 C49 5.2(11)
C46 C47 C48 C51 -176.3(7)
C47 C48 C49 C50 -4.7(10)
C47 C48 C51 C52 1.9(11)
C47 C48 C51 C55 179.6(7)
C48 C49 C50 N6 3.2(11)
C48 C51 C52 C53 -177.8(7)
C48 C51 C55 C54 177.9(7)
C49 C48 C51 C52 -179.8(7)
C49 C48 C51 C55 -2.1(10)
C50 N6 C45 C44 84.5(10)
C50 N6 C46 C47 1.9(11)
C51 C48 C49 C50 176.8(7)
C51 C52 C53 N7 -0.9(12)
C52 C51 C55 C54 -4.2(10)
C53 N7 C54 C55 3.2(11)
C53 N7 C56 C57 -88.6(11)
C54 N7 C53 C52 -3.0(12)
C54 N7 C56 C57 83.8(12)
C55 C51 C52 C53 4.4(10)
C56 N7 C53 C52 169.6(8)
C56 N7 C54 C55 -169.4(7)
C57 N8 C58 C59 175.4(12)
C57 N8 C62 C61 178.3(10)
C58 N8 C57 C56 -94.3(14)
C58 N8 C62 C61 2.1(19)
C58 C59 C60 C61 -13(3)
C59 C60 C61 C62 6(3)
C59 C60 C61 C64 -166(2)
C60 C61 C62 N8 0(2)
C62 N8 C57 C56 89.4(13)
C62 N8 C58 C59 -9(2)
C63 C59 C60 C61 171(3)
C64 C61 C62 N8 173.5(17)

loop_
_smtbx_masks_void_nr
_smtbx_masks_void_average_x
_smtbx_masks_void_average_y
_smtbx_masks_void_average_z
_smtbx_masks_void_volume
_smtbx_masks_void_count_electrons
1 0.500 0.000 -0.316 488.2 34.8
